data_1527689
loop_
_publ_author_name
'Krebs, B.'
'Henkel, G.'

_publ_section_title
;
 Die Kristallstruktur von Ti7 Cl16 und Ti7 Br16: Verbindungen mit
 trigonalen Ti3-Clustern
;
_journal_name_full 'Zeitschrift fuer Anorganische und Allgemeine Chemie'
_journal_page_first 149
_journal_page_last 156
_journal_volume 474
_journal_year 1981
_chemical_formula_sum 'Br16 Ti7'
_chemical_name_systematic 'Ti7 Br16'
_space_group_IT_number 58
_symmetry_space_group_name_Hall '-P 2 2n'
_symmetry_space_group_name_H-M 'P n n m'
_cell_angle_alpha 90
_cell_angle_beta 90
_cell_angle_gamma 90
_cell_formula_units_Z 2
_cell_length_a 15.228
_cell_length_b 10.577
_cell_length_c 7.276
_cell_volume 1171.920
_citation_journal_id_ASTM ZAACAB
_cod_data_source_file Krebs_ZAACAB_1981_1413.cif
_cod_data_source_block Br16Ti7
_cod_original_cell_volume 1171.92
_cod_database_code 1527689

loop_
_symmetry_equiv_pos_as_xyz
x,y,z
-x,-y,z
x+1/2,-y+1/2,-z+1/2
-x+1/2,y+1/2,-z+1/2
-x,-y,-z
x,y,-z
-x-1/2,y-1/2,z-1/2
x-1/2,-y-1/2,z-1/2

loop_
_atom_site_label
_atom_site_type_symbol
_atom_site_fract_x
_atom_site_fract_y
_atom_site_fract_z
_atom_site_occupancy
_atom_site_U_iso_or_equiv
Br4 Br-1 0.27021 0.23425 0.5 1 0.0
Ti3 Ti+2 0.13576 0.25987 0.28886 1 0.0
Ti1 Ti+2 0 0 0 1 0.0
Br1 Br-1 0.01665 0.25025 0 1 0.0
Br2 Br-1 0.00648 0.24059 0.5 1 0.0
Br3 Br-1 0.25036 0.23618 0 1 0.0
Br6 Br-1 0.12383 0.49481 0.24865 1 0.0
Ti2 Ti+2 0.23536 0.46982 0.5 1 0.0
Br5 Br-1 0.13328 0.00066 0.24885 1 0.0
